data_1566120
loop_
_publ_author_name
'Khavasi, Hamid Reza'
'Sasan, Koroush'
'Hashjin, Shahin Sowlati'
'Zahedi, Mansour'

_publ_section_title
;
 A new mixed-ligand complex of copper(II) containing
 N-(2-pyridylmethyl)-2-pyrazinecarboxamide (NPyPzCa): Synthesis, molecular
 and crystal structure and properties of [Cu(NPyPzCa)(NO3)(DMSO)]
;
_journal_issue 6
_journal_name_full 'Comptes Rendus Chimie'
_journal_page_first 563
_journal_page_last 567
_journal_paper_doi 10.1016/j.crci.2010.11.006
_journal_volume 14
_journal_year 2011
_chemical_formula_sum 'C13 H15 Cu N5 O5 S'
_chemical_formula_weight 416.92
_space_group_IT_number 14
_space_group_name_Hall '-P 2ybc'
_space_group_name_H-M_alt 'P 1 21/c 1'
_symmetry_cell_setting monoclinic
_symmetry_space_group_name_H-M 'P 1 21/c 1'
_atom_sites_solution_hydrogens geom
_atom_sites_solution_primary direct
_atom_sites_solution_secondary difmap
_audit_creation_method SHELXL-97
_cell_angle_alpha 90.00
_cell_angle_beta 100.878(11)
_cell_angle_gamma 90.00
_cell_formula_units_Z 8
_cell_length_a 10.8287(15)
_cell_length_b 20.646(2)
_cell_length_c 15.0174(18)
_cell_measurement_reflns_used 2000
_cell_measurement_temperature 293(2)
_cell_measurement_theta_max 28.02
_cell_measurement_theta_min 1.27
_cell_volume 3297.1(7)
_computing_cell_refinement 'X-Area 1.31 (Stoe & Cie GmbH, 2005)'
_computing_data_collection 'X-Area 1.31 (Stoe & Cie GmbH, 2005)'
_computing_data_reduction 'X-Area 1.31 (Stoe & Cie GmbH, 2005)'
_computing_molecular_graphics 'ORTEP-3 for Windows (Farrugia, 1997)'
_computing_publication_material 'WinGX (Farrugia, 1999)'
_computing_structure_refinement 'SHELXL-97 (Sheldrick, 1997)'
_computing_structure_solution 'SHELXS-97 (Sheldrick, 1990)'
_diffrn_ambient_temperature 293(2)
_diffrn_detector_area_resol_mean '0.15 mm'
_diffrn_measured_fraction_theta_full 0.987
_diffrn_measured_fraction_theta_max 0.987
_diffrn_measurement_device_type 'STOE IPDS II'
_diffrn_measurement_method 'rotation method'
_diffrn_radiation_monochromator graphite
_diffrn_radiation_source 'fine-focus sealed tube'
_diffrn_radiation_type MoK\a
_diffrn_radiation_wavelength 0.71073
_diffrn_reflns_av_R_equivalents 0.0955
_diffrn_reflns_av_sigmaI/netI 0.1214
_diffrn_reflns_limit_h_max 14
_diffrn_reflns_limit_h_min -14
_diffrn_reflns_limit_k_max 27
_diffrn_reflns_limit_k_min -27
_diffrn_reflns_limit_l_max 17
_diffrn_reflns_limit_l_min -19
_diffrn_reflns_number 33606
_diffrn_reflns_theta_full 28.02
_diffrn_reflns_theta_max 28.02
_diffrn_reflns_theta_min 1.70
_diffrn_standards_number 0
_exptl_absorpt_coefficient_mu 1.488
_exptl_absorpt_correction_T_max 0.840
_exptl_absorpt_correction_T_min 0.760
_exptl_absorpt_correction_type numerical
_exptl_absorpt_process_details 'shape of crystal determined optically'
_exptl_crystal_colour blue
_exptl_crystal_density_diffrn 1.680
_exptl_crystal_density_method 'not measured'
_exptl_crystal_description prism
_exptl_crystal_F_000 1704
_exptl_crystal_size_max 0.21
_exptl_crystal_size_mid 0.15
_exptl_crystal_size_min 0.12
_refine_diff_density_max 0.975
_refine_diff_density_min -0.894
_refine_diff_density_rms 0.478
_refine_ls_extinction_method none
_refine_ls_goodness_of_fit_ref 1.356
_refine_ls_hydrogen_treatment constr
_refine_ls_matrix_type full
_refine_ls_number_parameters 455
_refine_ls_number_reflns 7881
_refine_ls_number_restraints 0
_refine_ls_restrained_S_all 1.356
_refine_ls_R_factor_all 0.0871
_refine_ls_R_factor_gt 0.0814
_refine_ls_shift/su_max 0.096
_refine_ls_shift/su_mean 0.024
_refine_ls_structure_factor_coef Fsqd
_refine_ls_weighting_details 'calc w=1/[\s^2^(Fo^2^)+(0.1000P)^2^+0.0000P] where P=(Fo^2^+2Fc^2^)/3'
_refine_ls_weighting_scheme calc
_refine_ls_wR_factor_gt 0.1806
_refine_ls_wR_factor_ref 0.1925
_reflns_number_gt 5491
_reflns_number_total 7881
_reflns_threshold_expression >2sigma(I)
_cod_data_source_file CRC-2011-14-563.cif
_cod_data_source_block e:\solution\kh34\new-abs1
_cod_depositor_comments
;
The following automatic conversions were performed:

data item '_symmetry_cell_setting' value 'Monoclinic' was changed to
'monoclinic' in accordance with the built-in table derived from the
CIF Core dictionary named 'cif_core.dic' version 2.4.5 last updated
on 2014-11-21.

Automatic conversion script
Id: cif_fix_values 8738 2021-04-28 16:35:53Z antanas 
;
_cod_original_sg_symbol_H-M P21/c
_cod_original_formula_sum 'C13 H15 Cu1 N5 O5 S1'
_cod_database_code 1566120

loop_
_symmetry_equiv_pos_as_xyz
'x, y, z'
'-x, y+1/2, -z+1/2'
'-x, -y, -z'
'x, -y-1/2, z-1/2'

loop_
_atom_site_label
_atom_site_type_symbol
_atom_site_fract_x
_atom_site_fract_y
_atom_site_fract_z
_atom_site_U_iso_or_equiv
_atom_site_adp_type
_atom_site_occupancy
_atom_site_symmetry_multiplicity
_atom_site_calc_flag
_atom_site_refinement_flags
_atom_site_disorder_assembly
_atom_site_disorder_group
Cu1 Cu 0.16163(11) 0.64969(6) 0.55422(9) 0.0223(4) Uani 1 1 d . . .
Cu2 Cu 0.32745(11) 0.14939(6) 0.43623(9) 0.0196(4) Uani 1 1 d . . .
S1 S 0.3464(3) 0.55222(15) 0.45520(18) 0.0250(6) Uani 1 1 d . . .
S2 S 0.1632(3) 0.05188(16) 0.54827(18) 0.0322(7) Uani 1 1 d . . .
N6 N 0.1633(8) 0.1633(4) 0.3528(6) 0.0203(18) Uani 1 1 d . . .
N3 N 0.3252(9) 0.6687(4) 0.6406(6) 0.0231(19) Uani 1 1 d . . .
O7 O 0.3510(7) 0.0546(3) 0.4079(5) 0.0248(15) Uani 1 1 d . . .
N8 N 0.4947(9) 0.1618(4) 0.5170(7) 0.026(2) Uani 1 1 d . . .
N1 N -0.0078(8) 0.6580(4) 0.4734(6) 0.0229(19) Uani 1 1 d . . .
O2 O 0.1453(7) 0.5566(4) 0.5927(5) 0.0266(16) Uani 1 1 d . . .
O10 O 0.2446(8) 0.1118(4) 0.5572(6) 0.0341(19) Uani 1 1 d . . .
O5 O 0.2518(8) 0.6062(4) 0.4409(6) 0.0296(17) Uani 1 1 d . . .
N2 N 0.1570(9) 0.7425(5) 0.5469(7) 0.028(2) Uani 1 1 d . . .
N7 N 0.3290(8) 0.2420(5) 0.4366(7) 0.024(2) Uani 1 1 d . . .
C14 C 0.0836(11) 0.1165(7) 0.3116(8) 0.034(3) Uani 1 1 d . . .
H14 H 0.1086 0.0735 0.3200 0.040 Uiso 1 1 calc R . .
C10 C 0.5144(13) 0.6539(8) 0.7438(10) 0.047(4) Uani 1 1 d . . .
H10 H 0.5718 0.6255 0.7773 0.056 Uiso 1 1 calc R . .
C8 C 0.3431(12) 0.7333(6) 0.6511(9) 0.034(3) Uani 1 1 d . . .
C1 C -0.0831(11) 0.6084(6) 0.4400(8) 0.031(3) Uani 1 1 d . . .
H1 H -0.0556 0.5662 0.4530 0.037 Uiso 1 1 calc R . .
C18 C 0.1318(11) 0.2263(5) 0.3361(9) 0.029(3) Uani 1 1 d . . .
C24 C 0.5772(12) 0.1178(7) 0.5571(9) 0.036(3) Uani 1 1 d . . .
H24 H 0.5616 0.0738 0.5481 0.043 Uiso 1 1 calc R . .
N9 N 0.7163(10) 0.2047(6) 0.6272(8) 0.040(3) Uani 1 1 d . . .
C11 C 0.4076(11) 0.6280(6) 0.6867(8) 0.031(2) Uani 1 1 d . . .
H11 H 0.3955 0.5835 0.6815 0.037 Uiso 1 1 calc R . .
C5 C -0.0460(12) 0.7189(6) 0.4545(9) 0.035(3) Uani 1 1 d . . .
C21 C 0.5261(11) 0.2258(6) 0.5293(8) 0.030(3) Uani 1 1 d . . .
C23 C 0.6896(12) 0.1398(8) 0.6141(9) 0.046(4) Uani 1 1 d . . .
H23 H 0.7467 0.1095 0.6433 0.055 Uiso 1 1 calc R . .
O1 O 0.2490(12) 0.8368(5) 0.5972(9) 0.065(3) Uani 1 1 d . . .
O6 O 0.4445(10) 0.3332(4) 0.4775(7) 0.047(2) Uani 1 1 d . . .
C7 C 0.2444(14) 0.7769(6) 0.5975(10) 0.040(3) Uani 1 1 d . . .
C6 C 0.0429(12) 0.7716(7) 0.4903(10) 0.040(3) Uani 1 1 d . . .
H6A H 0.0034 0.8012 0.5266 0.048 Uiso 1 1 calc R . .
H6B H 0.0660 0.7957 0.4405 0.048 Uiso 1 1 calc R . .
C19 C 0.2262(12) 0.2759(6) 0.3783(9) 0.033(3) Uani 1 1 d . . .
H19A H 0.2578 0.2996 0.3315 0.040 Uiso 1 1 calc R . .
H19B H 0.1874 0.3065 0.4136 0.040 Uiso 1 1 calc R . .
C20 C 0.4288(12) 0.2730(5) 0.4791(11) 0.038(3) Uani 1 1 d . . .
C13 C 0.4372(11) 0.5641(6) 0.3681(9) 0.036(3) Uani 1 1 d . . .
H13A H 0.4913 0.6009 0.3830 0.043 Uiso 1 1 calc R . .
H13B H 0.3816 0.5715 0.3112 0.043 Uiso 1 1 calc R . .
H13C H 0.4871 0.5263 0.3636 0.043 Uiso 1 1 calc R . .
C9 C 0.4518(13) 0.7567(7) 0.7052(10) 0.043(3) Uani 1 1 d . . .
H9 H 0.4657 0.8011 0.7089 0.052 Uiso 1 1 calc R . .
C12 C 0.2665(12) 0.4826(6) 0.4088(11) 0.037(3) Uani 1 1 d . . .
H12C H 0.3259 0.4484 0.4068 0.045 Uiso 1 1 calc R . .
H12B H 0.2224 0.4918 0.3485 0.045 Uiso 1 1 calc R . .
H12A H 0.2075 0.4696 0.4457 0.045 Uiso 1 1 calc R . .
N4 N 0.5365(12) 0.7171(7) 0.7517(8) 0.051(3) Uani 1 1 d . . .
C17 C 0.0106(12) 0.2403(6) 0.2785(10) 0.039(3) Uani 1 1 d . . .
H17 H -0.0137 0.2832 0.2675 0.047 Uiso 1 1 calc R . .
C16 C -0.0664(12) 0.1931(8) 0.2413(9) 0.044(3) Uani 1 1 d . . .
H16 H -0.1429 0.2029 0.2041 0.052 Uiso 1 1 calc R . .
O3 O 0.0755(9) 0.5035(4) 0.6998(6) 0.035(2) Uani 1 1 d . . .
O8 O 0.4190(8) 0.1011(4) 0.2965(5) 0.031(2) Uani 1 1 d . . .
O9 O 0.4132(10) -0.0045(4) 0.3027(6) 0.040(3) Uani 1 1 d . . .
O4 O 0.0677(10) 0.6088(5) 0.6949(8) 0.048(3) Uani 1 1 d . . .
C2 C -0.1997(11) 0.6185(8) 0.3872(9) 0.044(3) Uani 1 1 d . . .
H2 H -0.2500 0.5837 0.3640 0.052 Uiso 1 1 calc R . .
C26 C 0.0674(14) 0.0616(7) 0.6335(12) 0.054(4) Uani 1 1 d . . .
H26C H 0.0242 0.0218 0.6400 0.064 Uiso 1 1 calc R . .
H26B H 0.0072 0.0955 0.6156 0.064 Uiso 1 1 calc R . .
H26A H 0.1200 0.0727 0.6903 0.064 Uiso 1 1 calc R . .
N5 N 0.0944(8) 0.5555(4) 0.6645(6) 0.0241(18) Uani 1 1 d . . .
C3 C -0.2407(13) 0.6813(8) 0.3691(9) 0.048(4) Uani 1 1 d . . .
H3 H -0.3195 0.6892 0.3338 0.057 Uiso 1 1 calc R . .
C25 C 0.2574(18) -0.0096(7) 0.6012(12) 0.057(5) Uani 1 1 d . . .
H25C H 0.2074 -0.0476 0.6042 0.068 Uiso 1 1 calc R . .
H25B H 0.2952 0.0037 0.6614 0.068 Uiso 1 1 calc R . .
H25A H 0.3221 -0.0190 0.5673 0.068 Uiso 1 1 calc R . .
N10 N 0.3959(8) 0.0503(4) 0.3334(6) 0.0241(18) Uani 1 1 d . . .
C4 C -0.1657(13) 0.7309(7) 0.4028(10) 0.043(4) Uani 1 1 d . . .
H4 H -0.1935 0.7733 0.3919 0.052 Uiso 1 1 calc R . .
C15 C -0.0308(11) 0.1293(8) 0.2588(9) 0.041(3) Uani 1 1 d . . .
H15 H -0.0840 0.0956 0.2350 0.050 Uiso 1 1 calc R . .
C22 C 0.6340(13) 0.2461(7) 0.5824(9) 0.040(3) Uani 1 1 d . . .
H22 H 0.6508 0.2902 0.5877 0.048 Uiso 1 1 calc R . .

loop_
_atom_site_aniso_label
_atom_site_aniso_U_11
_atom_site_aniso_U_22
_atom_site_aniso_U_33
_atom_site_aniso_U_23
_atom_site_aniso_U_13
_atom_site_aniso_U_12
Cu1 0.0206(7) 0.0152(7) 0.0312(8) 0.0020(4) 0.0051(5) 0.0014(4)
Cu2 0.0206(7) 0.0150(7) 0.0230(7) -0.0010(4) 0.0039(5) -0.0017(4)
S1 0.0318(13) 0.0243(14) 0.0205(12) -0.0021(9) 0.0089(10) 0.0040(10)
S2 0.0493(19) 0.0262(15) 0.0235(14) 0.0017(10) 0.0134(13) -0.0100(11)
N6 0.026(4) 0.017(4) 0.018(4) -0.003(3) 0.004(3) 0.011(3)
N3 0.030(5) 0.017(4) 0.023(4) -0.011(3) 0.007(4) -0.007(3)
O7 0.031(4) 0.020(3) 0.026(4) -0.001(3) 0.011(3) 0.003(3)
N8 0.024(4) 0.022(4) 0.032(5) 0.002(4) 0.009(4) -0.009(3)
N1 0.019(4) 0.021(4) 0.030(5) 0.003(3) 0.005(4) 0.005(3)
O2 0.026(4) 0.028(4) 0.028(4) -0.004(3) 0.011(3) 0.004(3)
O10 0.042(5) 0.023(4) 0.041(5) 0.000(3) 0.018(4) -0.011(3)
O5 0.034(4) 0.023(4) 0.033(4) 0.005(3) 0.009(3) -0.001(3)
N2 0.035(5) 0.018(5) 0.036(6) 0.007(3) 0.020(4) 0.006(4)
N7 0.024(5) 0.018(4) 0.033(5) 0.000(3) 0.011(4) -0.003(3)
C14 0.021(5) 0.047(7) 0.030(6) -0.009(5) -0.003(5) 0.000(5)
C10 0.028(6) 0.079(11) 0.035(7) 0.009(7) 0.007(5) -0.009(6)
C8 0.042(7) 0.028(6) 0.034(6) 0.002(5) 0.014(5) -0.013(5)
C1 0.026(5) 0.034(6) 0.034(6) -0.002(5) 0.006(5) 0.012(5)
C18 0.038(6) 0.015(5) 0.037(6) 0.001(4) 0.011(5) 0.016(4)
C24 0.034(6) 0.043(7) 0.030(6) 0.000(5) 0.004(5) -0.011(5)
N9 0.033(5) 0.052(7) 0.037(6) 0.002(5) 0.010(5) -0.018(5)
C11 0.026(5) 0.040(6) 0.028(6) 0.007(5) 0.005(5) -0.001(5)
C5 0.037(6) 0.028(6) 0.043(7) 0.009(5) 0.020(6) 0.008(5)
C21 0.034(6) 0.032(6) 0.028(6) -0.014(4) 0.010(5) -0.020(5)
C23 0.031(6) 0.079(11) 0.024(6) 0.011(6) 0.001(5) -0.025(7)
O1 0.078(8) 0.041(6) 0.072(8) 0.002(6) 0.008(7) -0.015(6)
O6 0.059(6) 0.028(4) 0.051(6) -0.002(4) 0.002(5) 0.002(4)
C7 0.055(8) 0.025(6) 0.048(8) 0.005(5) 0.027(7) -0.004(6)
C6 0.035(6) 0.039(7) 0.052(8) 0.013(6) 0.025(6) 0.005(5)
C19 0.042(7) 0.025(5) 0.036(7) 0.006(5) 0.013(5) 0.005(5)
C20 0.044(7) 0.012(5) 0.064(9) -0.010(5) 0.028(7) -0.003(5)
C13 0.035(6) 0.024(6) 0.053(8) -0.008(5) 0.018(6) 0.001(5)
C9 0.047(8) 0.041(7) 0.044(8) -0.010(6) 0.016(6) -0.025(6)
C12 0.029(6) 0.022(5) 0.066(9) -0.012(6) 0.022(6) -0.006(5)
N4 0.049(7) 0.073(9) 0.031(6) -0.011(6) 0.006(5) -0.039(7)
C17 0.043(7) 0.026(6) 0.054(8) 0.022(6) 0.025(6) 0.026(5)
C16 0.028(6) 0.071(10) 0.029(6) 0.000(6) -0.003(5) 0.021(6)
O3 0.064(7) 0.017(4) 0.038(5) 0.007(3) 0.046(5) 0.002(3)
O8 0.038(5) 0.023(4) 0.037(5) 0.008(3) 0.024(4) 0.000(3)
O9 0.069(7) 0.019(4) 0.038(5) -0.003(3) 0.023(5) 0.025(4)
O4 0.069(8) 0.016(4) 0.068(7) 0.001(4) 0.037(6) 0.003(4)
C2 0.024(6) 0.077(10) 0.027(6) -0.002(6) -0.003(5) 0.017(6)
C26 0.048(8) 0.047(8) 0.077(11) 0.024(8) 0.042(8) 0.003(7)
N5 0.030(5) 0.018(4) 0.029(5) 0.001(3) 0.020(4) 0.001(3)
C3 0.033(7) 0.079(11) 0.027(6) -0.004(6) -0.005(5) 0.025(7)
C25 0.091(13) 0.031(7) 0.059(10) 0.018(7) 0.041(9) -0.020(8)
N10 0.014(4) 0.025(4) 0.032(5) -0.003(4) 0.005(3) 0.005(3)
C4 0.041(7) 0.056(8) 0.039(7) 0.020(6) 0.023(6) 0.034(6)
C15 0.020(5) 0.060(8) 0.040(7) -0.019(6) -0.004(5) 0.008(5)
C22 0.043(7) 0.052(8) 0.024(6) 0.000(6) 0.007(5) -0.020(6)

loop_
_atom_type_symbol
_atom_type_description
_atom_type_scat_dispersion_real
_atom_type_scat_dispersion_imag
_atom_type_scat_source
Cu Cu 0.3201 1.2651 'International Tables Vol C Tables 4.2.6.8 and 6.1.1.4'
C C 0.0033 0.0016 'International Tables Vol C Tables 4.2.6.8 and 6.1.1.4'
H H 0.0000 0.0000 'International Tables Vol C Tables 4.2.6.8 and 6.1.1.4'
N N 0.0061 0.0033 'International Tables Vol C Tables 4.2.6.8 and 6.1.1.4'
O O 0.0106 0.0060 'International Tables Vol C Tables 4.2.6.8 and 6.1.1.4'
S S 0.1246 0.1234 'International Tables Vol C Tables 4.2.6.8 and 6.1.1.4'

loop_
_geom_angle_atom_site_label_1
_geom_angle_atom_site_label_2
_geom_angle_atom_site_label_3
_geom_angle
_geom_angle_site_symmetry_1
_geom_angle_site_symmetry_3
N2 Cu1 N1 82.5(4) . .
N2 Cu1 O2 164.1(4) . .
N1 Cu1 O2 97.7(3) . .
N2 Cu1 N3 81.6(4) . .
N1 Cu1 N3 163.6(4) . .
O2 Cu1 N3 96.5(3) . .
N2 Cu1 O5 111.0(3) . .
N1 Cu1 O5 93.0(3) . .
O2 Cu1 O5 85.0(3) . .
N3 Cu1 O5 96.2(3) . .
N7 Cu2 N6 82.2(4) . .
N7 Cu2 N8 82.2(4) . .
N6 Cu2 N8 164.3(4) . .
N7 Cu2 O7 164.6(4) . .
N6 Cu2 O7 98.0(3) . .
N8 Cu2 O7 96.6(3) . .
N7 Cu2 O10 109.8(4) . .
N6 Cu2 O10 96.3(4) . .
N8 Cu2 O10 90.4(4) . .
O7 Cu2 O10 85.6(3) . .
O5 S1 C12 106.2(6) . .
O5 S1 C13 104.3(5) . .
C12 S1 C13 96.9(6) . .
O10 S2 C25 106.1(7) . .
O10 S2 C26 104.5(6) . .
C25 S2 C26 97.2(7) . .
C18 N6 C14 118.7(10) . .
C18 N6 Cu2 114.6(8) . .
C14 N6 Cu2 126.6(8) . .
C11 N3 C8 119.8(11) . .
C11 N3 Cu1 129.4(8) . .
C8 N3 Cu1 110.8(8) . .
N10 O7 Cu2 109.1(6) . .
C24 N8 C21 117.9(10) . .
C24 N8 Cu2 129.8(8) . .
C21 N8 Cu2 112.3(8) . .
C5 N1 C1 119.6(10) . .
C5 N1 Cu1 114.8(8) . .
C1 N1 Cu1 125.5(7) . .
N5 O2 Cu1 109.1(6) . .
S2 O10 Cu2 120.9(5) . .
S1 O5 Cu1 123.9(5) . .
C7 N2 C6 123.1(11) . .
C7 N2 Cu1 120.1(8) . .
C6 N2 Cu1 116.4(8) . .
C20 N7 C19 121.5(10) . .
C20 N7 Cu2 119.6(8) . .
C19 N7 Cu2 118.3(7) . .
N6 C14 C15 123.6(13) . .
N4 C10 C11 122.7(14) . .
N3 C8 C9 119.9(13) . .
N3 C8 C7 117.0(11) . .
C9 C8 C7 123.0(12) . .
N1 C1 C2 121.7(12) . .
N6 C18 C17 117.8(11) . .
N6 C18 C19 116.8(10) . .
C17 C18 C19 125.4(10) . .
N8 C24 C23 118.6(13) . .
C22 N9 C23 116.9(11) . .
N3 C11 C10 118.3(12) . .
N1 C5 C4 120.1(12) . .
N1 C5 C6 117.3(11) . .
C4 C5 C6 122.7(12) . .
C22 C21 N8 123.0(13) . .
C22 C21 C20 122.3(11) . .
N8 C21 C20 114.8(9) . .
N9 C23 C24 122.0(14) . .
O1 C7 N2 124.5(14) . .
O1 C7 C8 124.9(14) . .
N2 C7 C8 110.4(10) . .
C5 C6 N2 108.9(10) . .
N7 C19 C18 107.9(9) . .
O6 C20 N7 125.1(13) . .
O6 C20 C21 124.0(12) . .
N7 C20 C21 111.0(9) . .
N4 C9 C8 121.5(12) . .
C9 N4 C10 117.6(12) . .
C16 C17 C18 121.6(10) . .
C17 C16 C15 119.1(11) . .
C1 C2 C3 118.9(14) . .
O3 N5 O4 123.0(9) . .
O3 N5 O2 120.2(8) . .
O4 N5 O2 116.8(9) . .
C4 C3 C2 119.5(12) . .
O8 N10 O9 123.2(10) . .
O8 N10 O7 117.9(8) . .
O9 N10 O7 118.9(9) . .
C3 C4 C5 120.1(12) . .
C14 C15 C16 119.0(13) . .
N9 C22 C21 121.6(13) . .

loop_
_geom_bond_atom_site_label_1
_geom_bond_atom_site_label_2
_geom_bond_distance
_geom_bond_site_symmetry_2
Cu1 N2 1.920(10) .
Cu1 N1 2.007(9) .
Cu1 O2 2.024(8) .
Cu1 N3 2.026(9) .
Cu1 O5 2.299(8) .
Cu2 N7 1.912(10) .
Cu2 N6 1.993(9) .
Cu2 N8 1.996(9) .
Cu2 O7 2.030(7) .
Cu2 O10 2.307(8) .
S1 O5 1.501(8) .
S1 C12 1.752(12) .
S1 C13 1.795(13) .
S2 O10 1.511(8) .
S2 C25 1.725(17) .
S2 C26 1.804(14) .
N6 C18 1.356(13) .
N6 C14 1.363(15) .
N3 C11 1.322(15) .
N3 C8 1.354(14) .
O7 N10 1.304(12) .
N8 C24 1.335(16) .
N8 C21 1.369(14) .
N1 C5 1.337(14) .
N1 C1 1.346(15) .
O2 N5 1.302(11) .
N2 C7 1.306(17) .
N2 C6 1.487(16) .
N7 C20 1.313(15) .
N7 C19 1.459(15) .
C14 C15 1.365(16) .
C10 N4 1.33(2) .
C10 C11 1.408(18) .
C8 C9 1.384(18) .
C8 C7 1.509(19) .
C1 C2 1.374(15) .
C18 C17 1.459(17) .
C18 C19 1.500(17) .
C24 C23 1.424(16) .
N9 C22 1.324(18) .
N9 C23 1.38(2) .
C5 C4 1.402(18) .
C5 C6 1.485(19) .
C21 C22 1.351(16) .
C21 C20 1.525(19) .
O1 C7 1.238(16) .
O6 C20 1.256(14) .
C9 N4 1.32(2) .
C17 C16 1.33(2) .
C16 C15 1.38(2) .
O3 N5 1.231(12) .
O8 N10 1.233(12) .
O9 N10 1.249(12) .
O4 N5 1.247(12) .
C2 C3 1.38(2) .
C3 C4 1.35(2) .

loop_
_geom_torsion_atom_site_label_1
_geom_torsion_atom_site_label_2
_geom_torsion_atom_site_label_3
_geom_torsion_atom_site_label_4
_geom_torsion
_geom_torsion_site_symmetry_1
_geom_torsion_site_symmetry_2
_geom_torsion_site_symmetry_3
_geom_torsion_site_symmetry_4
N7 Cu2 N6 C18 0.2(8) . . . .
N8 Cu2 N6 C18 -5.6(19) . . . .
O7 Cu2 N6 C18 -164.2(8) . . . .
O10 Cu2 N6 C18 109.4(8) . . . .
N7 Cu2 N6 C14 179.4(10) . . . .
N8 Cu2 N6 C14 173.6(13) . . . .
O7 Cu2 N6 C14 15.0(10) . . . .
O10 Cu2 N6 C14 -71.4(10) . . . .
N2 Cu1 N3 C11 -179.9(11) . . . .
N1 Cu1 N3 C11 166.6(12) . . . .
O2 Cu1 N3 C11 16.1(10) . . . .
O5 Cu1 N3 C11 -69.5(10) . . . .
N2 Cu1 N3 C8 2.6(8) . . . .
N1 Cu1 N3 C8 -11.0(18) . . . .
O2 Cu1 N3 C8 -161.5(8) . . . .
O5 Cu1 N3 C8 112.9(8) . . . .
N7 Cu2 O7 N10 -8.4(16) . . . .
N6 Cu2 O7 N10 81.2(6) . . . .
N8 Cu2 O7 N10 -93.0(6) . . . .
O10 Cu2 O7 N10 177.0(6) . . . .
N7 Cu2 N8 C24 179.9(11) . . . .
N6 Cu2 N8 C24 -174.2(12) . . . .
O7 Cu2 N8 C24 -15.6(11) . . . .
O10 Cu2 N8 C24 70.0(11) . . . .
N7 Cu2 N8 C21 -1.6(8) . . . .
N6 Cu2 N8 C21 4.2(19) . . . .
O7 Cu2 N8 C21 162.9(8) . . . .
O10 Cu2 N8 C21 -111.5(8) . . . .
N2 Cu1 N1 C5 -1.6(9) . . . .
O2 Cu1 N1 C5 162.3(9) . . . .
N3 Cu1 N1 C5 11.9(19) . . . .
O5 Cu1 N1 C5 -112.4(9) . . . .
N2 Cu1 N1 C1 179.7(10) . . . .
O2 Cu1 N1 C1 -16.4(10) . . . .
N3 Cu1 N1 C1 -166.8(12) . . . .
O5 Cu1 N1 C1 68.9(10) . . . .
N2 Cu1 O2 N5 1.1(17) . . . .
N1 Cu1 O2 N5 -88.6(7) . . . .
N3 Cu1 O2 N5 83.3(7) . . . .
O5 Cu1 O2 N5 179.0(7) . . . .
C25 S2 O10 Cu2 102.9(8) . . . .
C26 S2 O10 Cu2 -155.1(7) . . . .
N7 Cu2 O10 S2 143.6(6) . . . .
N6 Cu2 O10 S2 59.6(6) . . . .
N8 Cu2 O10 S2 -134.6(6) . . . .
O7 Cu2 O10 S2 -37.9(6) . . . .
C12 S1 O5 Cu1 105.5(7) . . . .
C13 S1 O5 Cu1 -152.8(6) . . . .
N2 Cu1 O5 S1 136.2(6) . . . .
N1 Cu1 O5 S1 -140.8(6) . . . .
O2 Cu1 O5 S1 -43.2(6) . . . .
N3 Cu1 O5 S1 52.8(6) . . . .
N1 Cu1 N2 C7 172.4(10) . . . .
O2 Cu1 N2 C7 80.6(16) . . . .
N3 Cu1 N2 C7 -3.8(9) . . . .
O5 Cu1 N2 C7 -97.3(10) . . . .
N1 Cu1 N2 C6 -0.5(8) . . . .
O2 Cu1 N2 C6 -92.3(16) . . . .
N3 Cu1 N2 C6 -176.6(9) . . . .
O5 Cu1 N2 C6 89.9(8) . . . .
N6 Cu2 N7 C20 -174.5(10) . . . .
N8 Cu2 N7 C20 3.9(10) . . . .
O7 Cu2 N7 C20 -82.7(17) . . . .
O10 Cu2 N7 C20 91.5(10) . . . .
N6 Cu2 N7 C19 -3.6(8) . . . .
N8 Cu2 N7 C19 174.8(9) . . . .
O7 Cu2 N7 C19 88.2(14) . . . .
O10 Cu2 N7 C19 -97.6(9) . . . .
C18 N6 C14 C15 -4.4(19) . . . .
Cu2 N6 C14 C15 176.4(10) . . . .
C11 N3 C8 C9 4.4(18) . . . .
Cu1 N3 C8 C9 -177.8(10) . . . .
C11 N3 C8 C7 -179.1(11) . . . .
Cu1 N3 C8 C7 -1.3(14) . . . .
C5 N1 C1 C2 -0.6(18) . . . .
Cu1 N1 C1 C2 178.0(9) . . . .
C14 N6 C18 C17 3.2(16) . . . .
Cu2 N6 C18 C17 -177.6(9) . . . .
C14 N6 C18 C19 -176.3(11) . . . .
Cu2 N6 C18 C19 3.0(14) . . . .
C21 N8 C24 C23 3.3(17) . . . .
Cu2 N8 C24 C23 -178.3(9) . . . .
C8 N3 C11 C10 -1.8(18) . . . .
Cu1 N3 C11 C10 -179.2(9) . . . .
N4 C10 C11 N3 -1(2) . . . .
C1 N1 C5 C4 2.3(18) . . . .
Cu1 N1 C5 C4 -176.4(9) . . . .
C1 N1 C5 C6 -177.8(11) . . . .
Cu1 N1 C5 C6 3.4(15) . . . .
C24 N8 C21 C22 -2.4(18) . . . .
Cu2 N8 C21 C22 178.9(10) . . . .
C24 N8 C21 C20 178.3(11) . . . .
Cu2 N8 C21 C20 -0.4(13) . . . .
C22 N9 C23 C24 -1.7(19) . . . .
N8 C24 C23 N9 -1.3(19) . . . .
C6 N2 C7 O1 -8(2) . . . .
Cu1 N2 C7 O1 180.0(12) . . . .
C6 N2 C7 C8 176.2(11) . . . .
Cu1 N2 C7 C8 3.9(14) . . . .
N3 C8 C7 O1 -177.5(14) . . . .
C9 C8 C7 O1 -1(2) . . . .
N3 C8 C7 N2 -1.5(17) . . . .
C9 C8 C7 N2 174.9(12) . . . .
N1 C5 C6 N2 -3.6(16) . . . .
C4 C5 C6 N2 176.2(11) . . . .
C7 N2 C6 C5 -170.4(11) . . . .
Cu1 N2 C6 C5 2.2(13) . . . .
C20 N7 C19 C18 176.5(11) . . . .
Cu2 N7 C19 C18 5.7(13) . . . .
N6 C18 C19 N7 -5.4(15) . . . .
C17 C18 C19 N7 175.2(11) . . . .
C19 N7 C20 O6 3(2) . . . .
Cu2 N7 C20 O6 173.7(11) . . . .
C19 N7 C20 C21 -175.5(10) . . . .
Cu2 N7 C20 C21 -4.9(14) . . . .
C22 C21 C20 O6 5(2) . . . .
N8 C21 C20 O6 -175.3(13) . . . .
C22 C21 C20 N7 -176.1(12) . . . .
N8 C21 C20 N7 3.2(16) . . . .
N3 C8 C9 N4 -4(2) . . . .
C7 C8 C9 N4 179.8(13) . . . .
C8 C9 N4 C10 1(2) . . . .
C11 C10 N4 C9 2(2) . . . .
N6 C18 C17 C16 -1.5(19) . . . .
C19 C18 C17 C16 177.8(13) . . . .
C18 C17 C16 C15 1(2) . . . .
N1 C1 C2 C3 -0.8(19) . . . .
Cu1 O2 N5 O3 180.0(8) . . . .
Cu1 O2 N5 O4 -0.5(12) . . . .
C1 C2 C3 C4 0(2) . . . .
Cu2 O7 N10 O8 2.2(10) . . . .
Cu2 O7 N10 O9 -177.7(8) . . . .
C2 C3 C4 C5 1(2) . . . .
N1 C5 C4 C3 -3(2) . . . .
C6 C5 C4 C3 177.4(13) . . . .
N6 C14 C15 C16 4(2) . . . .
C17 C16 C15 C14 -2(2) . . . .
C23 N9 C22 C21 3(2) . . . .
N8 C21 C22 N9 -1(2) . . . .
C20 C21 C22 N9 178.5(12) . . . .
